data_7116190
loop_
_publ_author_name
'Hinz, Alexander'
'Schulz, Axel'
'Villinger, Alexander'

_publ_section_title
;
 P-P \s-bond activation by gold(I) coordination.
;
_journal_issue 7
_journal_name_full 'Chemical communications (Cambridge, England)'
_journal_page_first 1363
_journal_page_last 1366
_journal_paper_doi 10.1039/c4cc09164g
_journal_volume 51
_journal_year 2014
_chemical_formula_moiety 'C53 H59 N2 P3, 0.5 (C6 H6)'
_chemical_formula_sum 'C56 H62 N2 P3'
_chemical_formula_weight 855.98
_chemical_name_systematic
;
 ?
;
_space_group_crystal_system monoclinic
_space_group_IT_number 14
_space_group_name_Hall '-P 2yn'
_space_group_name_H-M_alt 'P 1 21/n 1'
_symmetry_space_group_name_Hall '-P 2yn'
_symmetry_space_group_name_H-M 'P 1 21/n 1'
_atom_sites_solution_hydrogens geom
_audit_creation_method SHELXL-2013
_audit_update_record
;
2014-10-26 deposited with the CCDC.
2014-11-26 downloaded from the CCDC.
;
_cell_angle_alpha 90
_cell_angle_beta 96.019(2)
_cell_angle_gamma 90
_cell_formula_units_Z 4
_cell_length_a 11.3859(3)
_cell_length_b 32.6880(10)
_cell_length_c 13.0222(4)
_cell_measurement_reflns_used 9901
_cell_measurement_temperature 173(2)
_cell_measurement_theta_max 24.19
_cell_measurement_theta_min 2.19
_cell_volume 4819.9(2)
_computing_cell_refinement 'Bruker Apex V7.51A'
_computing_data_collection 'Bruker Apex V7.51A'
_computing_data_reduction 'Bruker SAINT'
_computing_molecular_graphics 'ORTEP-3v2.01 (Farrugia, 1997)'
_computing_publication_material SHELXL-2013
_computing_structure_refinement 'SHELXL-2013 (Sheldrick, 2013)'
_computing_structure_solution 'SHELXS-2013 (Sheldrick, 2013)'
_diffrn_ambient_temperature 173(2)
_diffrn_measured_fraction_theta_full 1.000
_diffrn_measured_fraction_theta_max 1.000
_diffrn_measurement_device_type 'Bruker Apex Kappa II-CCD-diffractometer'
_diffrn_measurement_method 'phi and omega scans'
_diffrn_radiation_monochromator graphite
_diffrn_radiation_source 'sealed tube'
_diffrn_radiation_type MoK\a
_diffrn_radiation_wavelength 0.71073
_diffrn_reflns_av_R_equivalents 0.0574
_diffrn_reflns_av_unetI/netI 0.0602
_diffrn_reflns_Laue_measured_fraction_full 1.000
_diffrn_reflns_Laue_measured_fraction_max 1.000
_diffrn_reflns_limit_h_max 10
_diffrn_reflns_limit_h_min -16
_diffrn_reflns_limit_k_max 40
_diffrn_reflns_limit_k_min -46
_diffrn_reflns_limit_l_max 18
_diffrn_reflns_limit_l_min -18
_diffrn_reflns_number 79076
_diffrn_reflns_point_group_measured_fraction_full 1.000
_diffrn_reflns_point_group_measured_fraction_max 1.000
_diffrn_reflns_theta_full 25.242
_diffrn_reflns_theta_max 30.500
_diffrn_reflns_theta_min 1.691
_exptl_absorpt_coefficient_mu 0.162
_exptl_absorpt_correction_T_max 0.7464
_exptl_absorpt_correction_T_min 0.6644
_exptl_absorpt_correction_type numerical
_exptl_absorpt_process_details '(SADABS; Sheldrick, 2004)'
_exptl_crystal_colour colourless
_exptl_crystal_density_diffrn 1.180
_exptl_crystal_description block
_exptl_crystal_F_000 1828
_exptl_crystal_size_max 0.520
_exptl_crystal_size_mid 0.290
_exptl_crystal_size_min 0.170
_refine_diff_density_max 0.351
_refine_diff_density_min -0.375
_refine_diff_density_rms 0.053
_refine_ls_extinction_method none
_refine_ls_goodness_of_fit_ref 1.049
_refine_ls_hydrogen_treatment constr
_refine_ls_matrix_type full
_refine_ls_number_parameters 565
_refine_ls_number_reflns 14699
_refine_ls_number_restraints 0
_refine_ls_restrained_S_all 1.049
_refine_ls_R_factor_all 0.0986
_refine_ls_R_factor_gt 0.0525
_refine_ls_shift/su_max 0.002
_refine_ls_shift/su_mean 0.000
_refine_ls_structure_factor_coef Fsqd
_refine_ls_weighting_details 'w=1/[\s^2^(Fo^2^)+(0.0584P)^2^+1.3157P] where P=(Fo^2^+2Fc^2^)/3'
_refine_ls_weighting_scheme calc
_refine_ls_wR_factor_gt 0.1238
_refine_ls_wR_factor_ref 0.1472
_reflns_Friedel_coverage 0.000
_reflns_number_gt 9071
_reflns_number_total 14699
_reflns_threshold_expression 'I > 2\s(I)'
_cod_data_source_file c4cc09164g2.cif
_cod_data_source_block AH164_2
_cod_database_code 7116190
_shelx_space_group_comment
;
The symmetry employed for this shelxl refinement is uniquely defined
by the following loop, which should always be used as a source of
symmetry information in preference to the above space-group names.
They are only intended as comments.
;
_shelx_estimated_absorpt_t_min 0.921
_shelx_estimated_absorpt_t_max 0.973
_shelxl_version_number 2013-4

loop_
_space_group_symop_operation_xyz
'x, y, z'
'-x+1/2, y+1/2, -z+1/2'
'-x, -y, -z'
'x-1/2, -y-1/2, z-1/2'

loop_
_atom_site_label
_atom_site_type_symbol
_atom_site_fract_x
_atom_site_fract_y
_atom_site_fract_z
_atom_site_U_iso_or_equiv
_atom_site_adp_type
_atom_site_occupancy
_atom_site_site_symmetry_order
_atom_site_calc_flag
_atom_site_refinement_flags_posn
_atom_site_refinement_flags_adp
P1 P 0.15554(4) 0.64731(2) 0.51708(4) 0.03226(12) Uani 1 1 d . .
P2 P 0.37586(4) 0.62155(2) 0.64857(3) 0.02998(11) Uani 1 1 d . .
P3 P 0.35245(4) 0.58664(2) 0.50192(4) 0.03254(12) Uani 1 1 d . .
N1 N 0.24488(12) 0.64882(4) 0.63184(11) 0.0291(3) Uani 1 1 d . .
N2 N 0.43091(12) 0.63191(4) 0.53487(10) 0.0271(3) Uani 1 1 d . .
C1 C 0.17998(15) 0.65784(5) 0.71970(14) 0.0313(4) Uani 1 1 d . .
C2 C 0.15105(16) 0.69842(5) 0.74046(14) 0.0334(4) Uani 1 1 d . .
C3 C 0.07648(18) 0.70613(6) 0.81720(16) 0.0457(5) Uani 1 1 d . .
H3 H 0.0544 0.7335 0.8305 0.055 Uiso 1 1 calc R U
C4 C 0.0347(2) 0.67485(7) 0.87361(18) 0.0548(6) Uani 1 1 d . .
H4 H -0.0173 0.6805 0.9243 0.066 Uiso 1 1 calc R U
C5 C 0.0686(2) 0.63513(7) 0.85634(17) 0.0512(6) Uani 1 1 d . .
H5 H 0.0418 0.6137 0.8972 0.061 Uiso 1 1 calc R U
C6 C 0.14144(17) 0.62604(6) 0.77994(15) 0.0371(4) Uani 1 1 d . .
C7 C 0.17972(16) 0.58267(6) 0.76879(14) 0.0352(4) Uani 1 1 d . .
C8 C 0.27801(17) 0.56863(6) 0.83205(15) 0.0402(4) Uani 1 1 d . .
C9 C 0.31454(18) 0.52861(6) 0.82116(16) 0.0436(5) Uani 1 1 d . .
H9 H 0.3814 0.5190 0.8642 0.052 Uiso 1 1 calc R U
C10 C 0.25732(18) 0.50220(6) 0.75007(16) 0.0435(5) Uani 1 1 d . .
C11 C 0.15773(17) 0.51653(6) 0.69003(16) 0.0400(4) Uani 1 1 d . .
H11 H 0.1170 0.4987 0.6409 0.048 Uiso 1 1 calc R U
C12 C 0.11603(16) 0.55596(6) 0.69960(15) 0.0359(4) Uani 1 1 d . .
C13 C 0.3439(2) 0.59566(8) 0.91263(17) 0.0575(6) Uani 1 1 d . .
H13A H 0.4099 0.5804 0.9486 0.086 Uiso 1 1 calc R U
H13B H 0.2902 0.6045 0.9625 0.086 Uiso 1 1 calc R U
H13C H 0.3743 0.6197 0.8791 0.086 Uiso 1 1 calc R U
C14 C 0.2999(2) 0.45895(7) 0.7412(2) 0.0642(7) Uani 1 1 d . .
H14A H 0.3052 0.4458 0.8092 0.096 Uiso 1 1 calc R U
H14B H 0.3779 0.4591 0.7159 0.096 Uiso 1 1 calc R U
H14C H 0.2442 0.4438 0.6929 0.096 Uiso 1 1 calc R U
C15 C -0.00027(17) 0.56873(6) 0.64295(17) 0.0440(5) Uani 1 1 d . .
H15A H 0.0110 0.5935 0.6027 0.066 Uiso 1 1 calc R U
H15B H -0.0570 0.5743 0.6929 0.066 Uiso 1 1 calc R U
H15C H -0.0305 0.5467 0.5964 0.066 Uiso 1 1 calc R U
C16 C 0.19834(15) 0.73529(5) 0.69123(13) 0.0312(4) Uani 1 1 d . .
C17 C 0.12551(17) 0.75870(6) 0.62027(14) 0.0367(4) Uani 1 1 d . .
C18 C 0.16644(19) 0.79609(6) 0.58840(15) 0.0411(5) Uani 1 1 d . .
H18 H 0.1172 0.8118 0.5400 0.049 Uiso 1 1 calc R U
C19 C 0.27672(19) 0.81129(6) 0.62463(15) 0.0417(5) Uani 1 1 d . .
C20 C 0.34771(17) 0.78750(6) 0.69404(15) 0.0393(4) Uani 1 1 d . .
H20 H 0.4239 0.7973 0.7193 0.047 Uiso 1 1 calc R U
C21 C 0.31069(16) 0.74982(6) 0.72768(14) 0.0347(4) Uani 1 1 d . .
C22 C 0.00394(18) 0.74403(7) 0.58008(18) 0.0509(5) Uani 1 1 d . .
H22A H -0.0413 0.7381 0.6383 0.076 Uiso 1 1 calc R U
H22B H 0.0106 0.7192 0.5391 0.076 Uiso 1 1 calc R U
H22C H -0.0365 0.7653 0.5367 0.076 Uiso 1 1 calc R U
C23 C 0.3177(2) 0.85254(6) 0.59077(19) 0.0594(6) Uani 1 1 d . .
H23A H 0.4024 0.8556 0.6120 0.089 Uiso 1 1 calc R U
H23B H 0.2743 0.8741 0.6229 0.089 Uiso 1 1 calc R U
H23C H 0.3031 0.8548 0.5155 0.089 Uiso 1 1 calc R U
C24 C 0.38928(19) 0.72574(7) 0.80530(17) 0.0510(5) Uani 1 1 d . .
H24A H 0.3481 0.7207 0.8665 0.076 Uiso 1 1 calc R U
H24B H 0.4618 0.7412 0.8251 0.076 Uiso 1 1 calc R U
H24C H 0.4092 0.6995 0.7749 0.076 Uiso 1 1 calc R U
C25 C 0.54573(14) 0.64323(5) 0.51031(13) 0.0266(3) Uani 1 1 d . .
C26 C 0.55440(14) 0.66685(5) 0.42193(13) 0.0274(3) Uani 1 1 d . .
C27 C 0.66560(15) 0.67920(6) 0.39826(15) 0.0351(4) Uani 1 1 d . .
H27 H 0.6721 0.6949 0.3377 0.042 Uiso 1 1 calc R U
C28 C 0.76644(16) 0.66908(6) 0.46131(16) 0.0418(5) Uani 1 1 d . .
H28 H 0.8413 0.6788 0.4460 0.050 Uiso 1 1 calc R U
C29 C 0.75759(16) 0.64474(6) 0.54683(16) 0.0403(5) Uani 1 1 d . .
H29 H 0.8272 0.6374 0.5894 0.048 Uiso 1 1 calc R U
C30 C 0.64871(15) 0.63079(5) 0.57186(14) 0.0324(4) Uani 1 1 d . .
C31 C 0.45009(14) 0.67970(5) 0.34938(12) 0.0263(3) Uani 1 1 d . .
C32 C 0.37597(14) 0.71093(5) 0.37676(13) 0.0279(4) Uani 1 1 d . .
C33 C 0.28669(15) 0.72513(6) 0.30396(14) 0.0342(4) Uani 1 1 d . .
H33 H 0.2354 0.7461 0.3230 0.041 Uiso 1 1 calc R U
C34 C 0.27083(16) 0.70953(6) 0.20499(15) 0.0380(4) Uani 1 1 d . .
C35 C 0.34421(17) 0.67824(6) 0.17974(14) 0.0383(4) Uani 1 1 d . .
H35 H 0.3336 0.6670 0.1121 0.046 Uiso 1 1 calc R U
C36 C 0.43327(16) 0.66267(5) 0.25042(14) 0.0317(4) Uani 1 1 d . .
C37 C 0.39295(16) 0.73021(5) 0.48172(14) 0.0348(4) Uani 1 1 d . .
H37A H 0.3734 0.7103 0.5336 0.052 Uiso 1 1 calc R U
H37B H 0.3412 0.7541 0.4833 0.052 Uiso 1 1 calc R U
H37C H 0.4754 0.7388 0.4969 0.052 Uiso 1 1 calc R U
C38 C 0.17742(19) 0.72692(8) 0.12551(18) 0.0588(6) Uani 1 1 d . .
H38A H 0.1145 0.7395 0.1607 0.088 Uiso 1 1 calc R U
H38B H 0.1442 0.7049 0.0803 0.088 Uiso 1 1 calc R U
H38C H 0.2131 0.7476 0.0841 0.088 Uiso 1 1 calc R U
C39 C 0.50769(19) 0.62749(6) 0.21981(16) 0.0443(5) Uani 1 1 d . .
H39A H 0.5080 0.6057 0.2716 0.066 Uiso 1 1 calc R U
H39B H 0.5887 0.6370 0.2155 0.066 Uiso 1 1 calc R U
H39C H 0.4748 0.6169 0.1524 0.066 Uiso 1 1 calc R U
C40 C 0.64618(15) 0.60081(6) 0.65835(14) 0.0355(4) Uani 1 1 d . .
C41 C 0.65613(17) 0.61374(7) 0.76116(16) 0.0461(5) Uani 1 1 d . .
C42 C 0.6540(2) 0.58399(9) 0.83833(17) 0.0598(7) Uani 1 1 d . .
H42 H 0.6608 0.5924 0.9085 0.072 Uiso 1 1 calc R U
C43 C 0.64243(19) 0.54255(9) 0.8159(2) 0.0618(7) Uani 1 1 d . .
C44 C 0.63499(18) 0.53096(7) 0.7146(2) 0.0544(6) Uani 1 1 d . .
H44 H 0.6272 0.5027 0.6982 0.065 Uiso 1 1 calc R U
C45 C 0.63838(17) 0.55889(6) 0.63490(16) 0.0429(5) Uani 1 1 d . .
C46 C 0.6683(2) 0.65812(8) 0.78755(18) 0.0623(7) Uani 1 1 d . .
H46A H 0.7501 0.6668 0.7833 0.093 Uiso 1 1 calc R U
H46B H 0.6476 0.6626 0.8578 0.093 Uiso 1 1 calc R U
H46C H 0.6154 0.6741 0.7388 0.093 Uiso 1 1 calc R U
C47 C 0.6408(2) 0.51130(10) 0.9017(2) 0.0896(11) Uani 1 1 d . .
H47A H 0.6136 0.5244 0.9627 0.134 Uiso 1 1 calc R U
H47B H 0.7207 0.5005 0.9193 0.134 Uiso 1 1 calc R U
H47C H 0.5873 0.4889 0.8787 0.134 Uiso 1 1 calc R U
C48 C 0.6403(2) 0.54372(7) 0.52635(18) 0.0529(6) Uani 1 1 d . .
H48A H 0.6174 0.5148 0.5228 0.079 Uiso 1 1 calc R U
H48B H 0.7201 0.5467 0.5055 0.079 Uiso 1 1 calc R U
H48C H 0.5847 0.5597 0.4799 0.079 Uiso 1 1 calc R U
C49 C 0.21154(15) 0.60815(5) 0.45423(14) 0.0323(4) Uani 1 1 d . .
C50 C 0.14221(17) 0.58812(6) 0.35994(15) 0.0389(4) Uani 1 1 d . .
C51 C 0.0215(2) 0.60808(8) 0.3344(2) 0.0694(8) Uani 1 1 d . .
H51A H -0.0236 0.6061 0.3943 0.104 Uiso 1 1 calc R U
H51B H -0.0213 0.5940 0.2754 0.104 Uiso 1 1 calc R U
H51C H 0.0320 0.6369 0.3171 0.104 Uiso 1 1 calc R U
C52 C 0.2119(2) 0.58992(8) 0.26615(17) 0.0629(7) Uani 1 1 d . .
H52A H 0.2902 0.5779 0.2839 0.094 Uiso 1 1 calc R U
H52B H 0.2203 0.6185 0.2453 0.094 Uiso 1 1 calc R U
H52C H 0.1698 0.5745 0.2091 0.094 Uiso 1 1 calc R U
C53 C 0.12318(19) 0.54322(6) 0.38524(17) 0.0479(5) Uani 1 1 d . .
H53A H 0.0787 0.5412 0.4455 0.072 Uiso 1 1 calc R U
H53B H 0.1999 0.5297 0.4004 0.072 Uiso 1 1 calc R U
H53C H 0.0787 0.5298 0.3260 0.072 Uiso 1 1 calc R U
C54 C 1.0593(2) 0.46400(9) 1.0112(3) 0.0748(8) Uani 1 1 d . .
H54 H 1.1000 0.4386 1.0189 0.090 Uiso 1 1 calc R U
C55 C 1.0280(3) 0.47990(10) 0.9149(2) 0.0738(8) Uani 1 1 d . .
H55 H 1.0486 0.4660 0.8553 0.089 Uiso 1 1 calc R U
C56 C 0.9681(3) 0.51533(11) 0.9052(2) 0.0806(9) Uani 1 1 d . .
H56 H 0.9447 0.5260 0.8383 0.097 Uiso 1 1 calc R U

loop_
_atom_site_aniso_label
_atom_site_aniso_U_11
_atom_site_aniso_U_22
_atom_site_aniso_U_33
_atom_site_aniso_U_23
_atom_site_aniso_U_13
_atom_site_aniso_U_12
P1 0.0299(2) 0.0283(2) 0.0377(3) -0.00191(19) -0.00037(19) 0.00300(19)
P2 0.0278(2) 0.0326(2) 0.0298(2) 0.00459(18) 0.00399(17) 0.00053(19)
P3 0.0311(2) 0.0235(2) 0.0430(3) -0.00253(19) 0.0036(2) 0.00112(18)
N1 0.0293(7) 0.0273(7) 0.0312(8) -0.0009(6) 0.0063(6) -0.0014(6)
N2 0.0258(7) 0.0275(7) 0.0282(7) 0.0016(6) 0.0033(6) -0.0020(6)
C1 0.0296(9) 0.0314(9) 0.0339(10) -0.0034(7) 0.0077(7) -0.0028(7)
C2 0.0330(9) 0.0329(10) 0.0350(10) -0.0031(8) 0.0072(7) -0.0027(8)
C3 0.0508(12) 0.0365(11) 0.0538(13) -0.0075(9) 0.0243(10) -0.0010(9)
C4 0.0637(14) 0.0459(13) 0.0615(14) -0.0079(11) 0.0383(12) -0.0067(11)
C5 0.0623(14) 0.0414(12) 0.0553(13) 0.0022(10) 0.0308(11) -0.0072(10)
C6 0.0394(10) 0.0336(10) 0.0402(10) -0.0009(8) 0.0132(8) -0.0049(8)
C7 0.0354(9) 0.0326(10) 0.0394(10) 0.0064(8) 0.0120(8) -0.0024(8)
C8 0.0416(11) 0.0440(12) 0.0363(10) 0.0080(9) 0.0104(8) -0.0048(9)
C9 0.0408(11) 0.0466(12) 0.0440(12) 0.0157(9) 0.0073(9) 0.0040(9)
C10 0.0439(11) 0.0366(11) 0.0524(12) 0.0128(9) 0.0166(9) 0.0078(9)
C11 0.0392(10) 0.0320(10) 0.0495(12) 0.0041(8) 0.0088(9) -0.0025(8)
C12 0.0326(9) 0.0319(10) 0.0447(11) 0.0078(8) 0.0106(8) -0.0023(8)
C13 0.0639(15) 0.0674(16) 0.0399(12) 0.0036(11) -0.0001(10) -0.0088(12)
C14 0.0738(17) 0.0460(14) 0.0744(17) 0.0079(12) 0.0152(13) 0.0224(12)
C15 0.0357(10) 0.0363(11) 0.0600(13) 0.0074(9) 0.0057(9) -0.0022(8)
C16 0.0353(9) 0.0267(9) 0.0332(9) -0.0071(7) 0.0110(7) -0.0002(7)
C17 0.0383(10) 0.0339(10) 0.0383(10) -0.0079(8) 0.0060(8) 0.0038(8)
C18 0.0559(12) 0.0321(10) 0.0359(10) -0.0035(8) 0.0079(9) 0.0073(9)
C19 0.0607(13) 0.0285(10) 0.0390(11) -0.0080(8) 0.0203(9) -0.0036(9)
C20 0.0423(11) 0.0363(11) 0.0410(11) -0.0143(8) 0.0129(8) -0.0100(8)
C21 0.0387(10) 0.0333(10) 0.0328(10) -0.0081(7) 0.0067(8) -0.0026(8)
C22 0.0423(11) 0.0428(12) 0.0652(15) -0.0115(10) -0.0053(10) 0.0080(9)
C23 0.0899(18) 0.0339(12) 0.0584(15) -0.0028(10) 0.0264(13) -0.0112(12)
C24 0.0476(12) 0.0514(13) 0.0510(13) -0.0040(10) -0.0088(10) -0.0046(10)
C25 0.0235(8) 0.0252(8) 0.0313(9) 0.0002(7) 0.0035(6) 0.0005(6)
C26 0.0257(8) 0.0249(8) 0.0319(9) 0.0020(7) 0.0045(7) 0.0023(7)
C27 0.0302(9) 0.0352(10) 0.0412(10) 0.0102(8) 0.0102(8) 0.0018(8)
C28 0.0247(9) 0.0468(12) 0.0549(13) 0.0106(10) 0.0088(8) 0.0006(8)
C29 0.0252(9) 0.0457(11) 0.0493(12) 0.0107(9) 0.0009(8) 0.0062(8)
C30 0.0289(9) 0.0315(9) 0.0363(10) 0.0039(7) 0.0016(7) 0.0052(7)
C31 0.0267(8) 0.0251(8) 0.0274(8) 0.0053(6) 0.0045(6) -0.0002(7)
C32 0.0252(8) 0.0257(8) 0.0333(9) 0.0034(7) 0.0056(7) -0.0002(7)
C33 0.0268(8) 0.0326(10) 0.0436(11) 0.0066(8) 0.0056(7) 0.0028(7)
C34 0.0313(9) 0.0407(11) 0.0404(11) 0.0110(9) -0.0036(8) -0.0038(8)
C35 0.0461(11) 0.0399(11) 0.0280(9) 0.0031(8) -0.0007(8) -0.0073(9)
C36 0.0390(10) 0.0256(9) 0.0314(9) 0.0028(7) 0.0084(7) -0.0012(7)
C37 0.0382(10) 0.0295(9) 0.0377(10) -0.0026(8) 0.0082(8) 0.0030(8)
C38 0.0440(12) 0.0745(17) 0.0537(14) 0.0168(12) -0.0140(10) 0.0015(12)
C39 0.0595(13) 0.0358(11) 0.0396(11) -0.0024(9) 0.0147(9) 0.0052(9)
C40 0.0273(9) 0.0397(11) 0.0385(10) 0.0117(8) -0.0003(7) 0.0058(8)
C41 0.0362(10) 0.0614(14) 0.0389(11) 0.0092(10) -0.0043(8) 0.0054(10)
C42 0.0464(13) 0.095(2) 0.0362(12) 0.0189(12) -0.0041(9) 0.0080(13)
C43 0.0404(12) 0.0784(19) 0.0657(17) 0.0411(14) 0.0011(11) 0.0061(12)
C44 0.0414(11) 0.0481(13) 0.0734(17) 0.0288(12) 0.0043(11) 0.0090(10)
C45 0.0327(10) 0.0427(12) 0.0531(13) 0.0160(10) 0.0034(9) 0.0099(8)
C46 0.0644(15) 0.0730(17) 0.0465(14) -0.0092(12) -0.0084(11) 0.0081(13)
C47 0.0632(16) 0.113(2) 0.091(2) 0.0724(19) 0.0029(15) 0.0046(16)
C48 0.0557(13) 0.0374(12) 0.0656(15) 0.0013(10) 0.0067(11) 0.0139(10)
C49 0.0328(9) 0.0252(9) 0.0385(10) -0.0011(7) 0.0014(7) -0.0034(7)
C50 0.0392(10) 0.0343(10) 0.0416(11) -0.0054(8) -0.0039(8) -0.0053(8)
C51 0.0666(16) 0.0618(16) 0.0711(17) -0.0189(13) -0.0332(13) 0.0122(13)
C52 0.0802(17) 0.0673(16) 0.0419(13) -0.0098(11) 0.0096(12) -0.0323(14)
C53 0.0493(12) 0.0405(12) 0.0530(13) -0.0093(10) 0.0008(10) -0.0147(10)
C54 0.0653(17) 0.0632(17) 0.099(2) 0.0081(17) 0.0212(16) -0.0052(14)
C55 0.0767(19) 0.097(2) 0.0498(16) -0.0223(15) 0.0161(13) -0.0202(17)
C56 0.084(2) 0.112(3) 0.0468(16) 0.0251(16) 0.0106(14) -0.0003(19)

loop_
_atom_type_symbol
_atom_type_description
_atom_type_scat_dispersion_real
_atom_type_scat_dispersion_imag
_atom_type_scat_source
C C 0.0033 0.0016 'International Tables Vol C Tables 4.2.6.8 and 6.1.1.4'
H H 0.0000 0.0000 'International Tables Vol C Tables 4.2.6.8 and 6.1.1.4'
N N 0.0061 0.0033 'International Tables Vol C Tables 4.2.6.8 and 6.1.1.4'
P P 0.1023 0.0942 'International Tables Vol C Tables 4.2.6.8 and 6.1.1.4'

loop_
_geom_angle_atom_site_label_1
_geom_angle_atom_site_label_2
_geom_angle_atom_site_label_3
_geom_angle
_geom_angle_site_symmetry_1
_geom_angle_site_symmetry_3
C49 P1 N1 103.02(8) . .
N2 P2 N1 100.32(7) . .
N2 P2 P3 51.29(5) . .
N1 P2 P3 97.61(5) . .
N2 P3 C49 99.61(7) . .
N2 P3 P2 49.04(5) . .
C49 P3 P2 96.80(6) . .
C1 N1 P1 112.73(11) . .
C1 N1 P2 120.46(11) . .
P1 N1 P2 121.21(8) . .
C25 N2 P2 132.57(11) . .
C25 N2 P3 128.15(11) . .
P2 N2 P3 79.67(6) . .
C2 C1 C6 120.09(16) . .
C2 C1 N1 119.53(16) . .
C6 C1 N1 120.30(16) . .
C1 C2 C3 118.74(17) . .
C1 C2 C16 125.43(16) . .
C3 C2 C16 115.75(16) . .
C4 C3 C2 121.19(19) . .
C4 C3 H3 119.4 . .
C2 C3 H3 119.4 . .
C3 C4 C5 119.69(19) . .
C3 C4 H4 120.2 . .
C5 C4 H4 120.2 . .
C4 C5 C6 120.99(19) . .
C4 C5 H5 119.5 . .
C6 C5 H5 119.5 . .
C5 C6 C1 119.14(18) . .
C5 C6 C7 118.25(17) . .
C1 C6 C7 122.55(16) . .
C8 C7 C12 120.23(18) . .
C8 C7 C6 118.59(18) . .
C12 C7 C6 121.13(17) . .
C9 C8 C7 118.76(19) . .
C9 C8 C13 119.45(19) . .
C7 C8 C13 121.79(19) . .
C10 C9 C8 122.32(19) . .
C10 C9 H9 118.8 . .
C8 C9 H9 118.8 . .
C9 C10 C11 117.85(18) . .
C9 C10 C14 120.5(2) . .
C11 C10 C14 121.6(2) . .
C12 C11 C10 122.06(19) . .
C12 C11 H11 119.0 . .
C10 C11 H11 119.0 . .
C11 C12 C7 118.62(18) . .
C11 C12 C15 120.45(18) . .
C7 C12 C15 120.76(17) . .
C8 C13 H13A 109.5 . .
C8 C13 H13B 109.5 . .
H13A C13 H13B 109.5 . .
C8 C13 H13C 109.5 . .
H13A C13 H13C 109.5 . .
H13B C13 H13C 109.5 . .
C10 C14 H14A 109.5 . .
C10 C14 H14B 109.5 . .
H14A C14 H14B 109.5 . .
C10 C14 H14C 109.5 . .
H14A C14 H14C 109.5 . .
H14B C14 H14C 109.5 . .
C12 C15 H15A 109.5 . .
C12 C15 H15B 109.5 . .
H15A C15 H15B 109.5 . .
C12 C15 H15C 109.5 . .
H15A C15 H15C 109.5 . .
H15B C15 H15C 109.5 . .
C21 C16 C17 119.65(17) . .
C21 C16 C2 119.10(16) . .
C17 C16 C2 120.59(16) . .
C18 C17 C16 118.95(18) . .
C18 C17 C22 120.14(18) . .
C16 C17 C22 120.91(18) . .
C19 C18 C17 122.32(19) . .
C19 C18 H18 118.8 . .
C17 C18 H18 118.8 . .
C18 C19 C20 117.80(18) . .
C18 C19 C23 121.2(2) . .
C20 C19 C23 121.0(2) . .
C19 C20 C21 121.87(18) . .
C19 C20 H20 119.1 . .
C21 C20 H20 119.1 . .
C20 C21 C16 119.41(18) . .
C20 C21 C24 119.92(18) . .
C16 C21 C24 120.64(17) . .
C17 C22 H22A 109.5 . .
C17 C22 H22B 109.5 . .
H22A C22 H22B 109.5 . .
C17 C22 H22C 109.5 . .
H22A C22 H22C 109.5 . .
H22B C22 H22C 109.5 . .
C19 C23 H23A 109.5 . .
C19 C23 H23B 109.5 . .
H23A C23 H23B 109.5 . .
C19 C23 H23C 109.5 . .
H23A C23 H23C 109.5 . .
H23B C23 H23C 109.5 . .
C21 C24 H24A 109.5 . .
C21 C24 H24B 109.5 . .
H24A C24 H24B 109.5 . .
C21 C24 H24C 109.5 . .
H24A C24 H24C 109.5 . .
H24B C24 H24C 109.5 . .
C26 C25 C30 120.09(15) . .
C26 C25 N2 118.24(14) . .
C30 C25 N2 121.67(15) . .
C27 C26 C25 119.09(15) . .
C27 C26 C31 117.24(15) . .
C25 C26 C31 123.67(15) . .
C28 C27 C26 121.16(17) . .
C28 C27 H27 119.4 . .
C26 C27 H27 119.4 . .
C27 C28 C29 119.43(17) . .
C27 C28 H28 120.3 . .
C29 C28 H28 120.3 . .
C28 C29 C30 121.32(17) . .
C28 C29 H29 119.3 . .
C30 C29 H29 119.3 . .
C29 C30 C25 118.75(16) . .
C29 C30 C40 118.63(15) . .
C25 C30 C40 122.47(16) . .
C32 C31 C36 119.94(15) . .
C32 C31 C26 120.34(15) . .
C36 C31 C26 119.49(15) . .
C31 C32 C33 119.17(16) . .
C31 C32 C37 121.15(15) . .
C33 C32 C37 119.66(15) . .
C34 C33 C32 121.77(17) . .
C34 C33 H33 119.1 . .
C32 C33 H33 119.1 . .
C33 C34 C35 118.19(16) . .
C33 C34 C38 120.88(19) . .
C35 C34 C38 120.91(19) . .
C34 C35 C36 121.99(18) . .
C34 C35 H35 119.0 . .
C36 C35 H35 119.0 . .
C35 C36 C31 118.91(16) . .
C35 C36 C39 119.67(17) . .
C31 C36 C39 121.42(16) . .
C32 C37 H37A 109.5 . .
C32 C37 H37B 109.5 . .
H37A C37 H37B 109.5 . .
C32 C37 H37C 109.5 . .
H37A C37 H37C 109.5 . .
H37B C37 H37C 109.5 . .
C34 C38 H38A 109.5 . .
C34 C38 H38B 109.5 . .
H38A C38 H38B 109.5 . .
C34 C38 H38C 109.5 . .
H38A C38 H38C 109.5 . .
H38B C38 H38C 109.5 . .
C36 C39 H39A 109.5 . .
C36 C39 H39B 109.5 . .
H39A C39 H39B 109.5 . .
C36 C39 H39C 109.5 . .
H39A C39 H39C 109.5 . .
H39B C39 H39C 109.5 . .
C41 C40 C45 120.03(18) . .
C41 C40 C30 121.16(18) . .
C45 C40 C30 118.76(17) . .
C40 C41 C42 118.1(2) . .
C40 C41 C46 120.69(19) . .
C42 C41 C46 121.2(2) . .
C43 C42 C41 122.3(2) . .
C43 C42 H42 118.8 . .
C41 C42 H42 118.8 . .
C44 C43 C42 117.9(2) . .
C44 C43 C47 121.4(3) . .
C42 C43 C47 120.7(3) . .
C43 C44 C45 122.5(2) . .
C43 C44 H44 118.8 . .
C45 C44 H44 118.8 . .
C44 C45 C40 119.1(2) . .
C44 C45 C48 119.5(2) . .
C40 C45 C48 121.37(18) . .
C41 C46 H46A 109.5 . .
C41 C46 H46B 109.5 . .
H46A C46 H46B 109.5 . .
C41 C46 H46C 109.5 . .
H46A C46 H46C 109.5 . .
H46B C46 H46C 109.5 . .
C43 C47 H47A 109.5 . .
C43 C47 H47B 109.5 . .
H47A C47 H47B 109.5 . .
C43 C47 H47C 109.5 . .
H47A C47 H47C 109.5 . .
H47B C47 H47C 109.5 . .
C45 C48 H48A 109.5 . .
C45 C48 H48B 109.5 . .
H48A C48 H48B 109.5 . .
C45 C48 H48C 109.5 . .
H48A C48 H48C 109.5 . .
H48B C48 H48C 109.5 . .
C50 C49 P1 121.66(13) . .
C50 C49 P3 118.30(13) . .
P1 C49 P3 119.94(10) . .
C53 C50 C52 107.92(18) . .
C53 C50 C51 108.27(18) . .
C52 C50 C51 109.9(2) . .
C53 C50 C49 108.09(16) . .
C52 C50 C49 110.92(16) . .
C51 C50 C49 111.59(17) . .
C50 C51 H51A 109.5 . .
C50 C51 H51B 109.5 . .
H51A C51 H51B 109.5 . .
C50 C51 H51C 109.5 . .
H51A C51 H51C 109.5 . .
H51B C51 H51C 109.5 . .
C50 C52 H52A 109.5 . .
C50 C52 H52B 109.5 . .
H52A C52 H52B 109.5 . .
C50 C52 H52C 109.5 . .
H52A C52 H52C 109.5 . .
H52B C52 H52C 109.5 . .
C50 C53 H53A 109.5 . .
C50 C53 H53B 109.5 . .
H53A C53 H53B 109.5 . .
C50 C53 H53C 109.5 . .
H53A C53 H53C 109.5 . .
H53B C53 H53C 109.5 . .
C56 C54 C55 119.3(3) 3_767 .
C56 C54 H54 120.3 3_767 .
C55 C54 H54 120.3 . .
C56 C55 C54 119.6(3) . .
C56 C55 H55 120.2 . .
C54 C55 H55 120.2 . .
C55 C56 C54 121.0(3) . 3_767
C55 C56 H56 119.5 . .
C54 C56 H56 119.5 3_767 .

loop_
_geom_bond_atom_site_label_1
_geom_bond_atom_site_label_2
_geom_bond_distance
_geom_bond_site_symmetry_2
P1 C49 1.6806(19) .
P1 N1 1.7181(15) .
P2 N2 1.7014(14) .
P2 N1 1.7315(15) .
P2 P3 2.2166(7) .
P3 N2 1.7582(14) .
P3 C49 1.8015(18) .
N1 C1 1.456(2) .
N2 C25 1.427(2) .
C1 C2 1.400(2) .
C1 C6 1.400(2) .
C2 C3 1.400(3) .
C2 C16 1.492(2) .
C3 C4 1.373(3) .
C3 H3 0.9500 .
C4 C5 1.380(3) .
C4 H4 0.9500 .
C5 C6 1.393(3) .
C5 H5 0.9500 .
C6 C7 1.495(3) .
C7 C8 1.396(3) .
C7 C12 1.401(3) .
C8 C9 1.384(3) .
C8 C13 1.510(3) .
C9 C10 1.378(3) .
C9 H9 0.9500 .
C10 C11 1.389(3) .
C10 C14 1.503(3) .
C11 C12 1.383(3) .
C11 H11 0.9500 .
C12 C15 1.506(3) .
C13 H13A 0.9800 .
C13 H13B 0.9800 .
C13 H13C 0.9800 .
C14 H14A 0.9800 .
C14 H14B 0.9800 .
C14 H14C 0.9800 .
C15 H15A 0.9800 .
C15 H15B 0.9800 .
C15 H15C 0.9800 .
C16 C21 1.400(2) .
C16 C17 1.402(3) .
C17 C18 1.387(3) .
C17 C22 1.506(3) .
C18 C19 1.386(3) .
C18 H18 0.9500 .
C19 C20 1.386(3) .
C19 C23 1.508(3) .
C20 C21 1.388(3) .
C20 H20 0.9500 .
C21 C24 1.501(3) .
C22 H22A 0.9800 .
C22 H22B 0.9800 .
C22 H22C 0.9800 .
C23 H23A 0.9800 .
C23 H23B 0.9800 .
C23 H23C 0.9800 .
C24 H24A 0.9800 .
C24 H24B 0.9800 .
C24 H24C 0.9800 .
C25 C26 1.398(2) .
C25 C30 1.409(2) .
C26 C27 1.394(2) .
C26 C31 1.498(2) .
C27 C28 1.380(3) .
C27 H27 0.9500 .
C28 C29 1.381(3) .
C28 H28 0.9500 .
C29 C30 1.391(3) .
C29 H29 0.9500 .
C30 C40 1.496(2) .
C31 C32 1.394(2) .
C31 C36 1.398(2) .
C32 C33 1.395(2) .
C32 C37 1.499(2) .
C33 C34 1.380(3) .
C33 H33 0.9500 .
C34 C35 1.382(3) .
C34 C38 1.515(3) .
C35 C36 1.393(3) .
C35 H35 0.9500 .
C36 C39 1.506(3) .
C37 H37A 0.9800 .
C37 H37B 0.9800 .
C37 H37C 0.9800 .
C38 H38A 0.9800 .
C38 H38B 0.9800 .
C38 H38C 0.9800 .
C39 H39A 0.9800 .
C39 H39B 0.9800 .
C39 H39C 0.9800 .
C40 C41 1.397(3) .
C40 C45 1.405(3) .
C41 C42 1.400(3) .
C41 C46 1.494(3) .
C42 C43 1.389(4) .
C42 H42 0.9500 .
C43 C44 1.366(4) .
C43 C47 1.516(3) .
C44 C45 1.386(3) .
C44 H44 0.9500 .
C45 C48 1.500(3) .
C46 H46A 0.9800 .
C46 H46B 0.9800 .
C46 H46C 0.9800 .
C47 H47A 0.9800 .
C47 H47B 0.9800 .
C47 H47C 0.9800 .
C48 H48A 0.9800 .
C48 H48B 0.9800 .
C48 H48C 0.9800 .
C49 C50 1.535(2) .
C50 C53 1.525(3) .
C50 C52 1.525(3) .
C50 C51 1.526(3) .
C51 H51A 0.9800 .
C51 H51B 0.9800 .
C51 H51C 0.9800 .
C52 H52A 0.9800 .
C52 H52B 0.9800 .
C52 H52C 0.9800 .
C53 H53A 0.9800 .
C53 H53B 0.9800 .
C53 H53C 0.9800 .
C54 C56 1.346(4) 3_767
C54 C55 1.370(4) .
C54 H54 0.9500 .
C55 C56 1.343(4) .
C55 H55 0.9500 .
C56 C54 1.346(4) 3_767
C56 H56 0.9500 .

loop_
_geom_torsion_atom_site_label_1
_geom_torsion_atom_site_label_2
_geom_torsion_atom_site_label_3
_geom_torsion_atom_site_label_4
_geom_torsion
_geom_torsion_site_symmetry_1
_geom_torsion_site_symmetry_4
C49 P1 N1 C1 -141.14(12) . .
C49 P1 N1 P2 12.56(12) . .
N2 P2 N1 C1 -164.33(12) . .
P3 P2 N1 C1 143.77(12) . .
N2 P2 N1 P1 43.97(10) . .
P3 P2 N1 P1 -7.94(9) . .
N1 P2 N2 C25 135.22(15) . .
P3 P2 N2 C25 -133.24(17) . .
N1 P2 N2 P3 -91.53(6) . .
C49 P3 N2 C25 -132.33(14) . .
P2 P3 N2 C25 136.99(16) . .
C49 P3 N2 P2 90.69(7) . .
P1 N1 C1 C2 -81.03(18) . .
P2 N1 C1 C2 125.05(16) . .
P1 N1 C1 C6 95.71(18) . .
P2 N1 C1 C6 -58.2(2) . .
C6 C1 C2 C3 -4.5(3) . .
N1 C1 C2 C3 172.29(17) . .
C6 C1 C2 C16 172.04(17) . .
N1 C1 C2 C16 -11.2(3) . .
C1 C2 C3 C4 1.9(3) . .
C16 C2 C3 C4 -175.0(2) . .
C2 C3 C4 C5 1.5(4) . .
C3 C4 C5 C6 -2.2(4) . .
C4 C5 C6 C1 -0.4(3) . .
C4 C5 C6 C7 177.0(2) . .
C2 C1 C6 C5 3.7(3) . .
N1 C1 C6 C5 -172.99(18) . .
C2 C1 C6 C7 -173.49(17) . .
N1 C1 C6 C7 9.8(3) . .
C5 C6 C7 C8 -84.3(2) . .
C1 C6 C7 C8 93.0(2) . .
C5 C6 C7 C12 93.1(2) . .
C1 C6 C7 C12 -89.7(2) . .
C12 C7 C8 C9 3.3(3) . .
C6 C7 C8 C9 -179.29(17) . .
C12 C7 C8 C13 -175.74(18) . .
C6 C7 C8 C13 1.7(3) . .
C7 C8 C9 C10 0.0(3) . .
C13 C8 C9 C10 179.12(19) . .
C8 C9 C10 C11 -1.8(3) . .
C8 C9 C10 C14 -179.76(19) . .
C9 C10 C11 C12 0.3(3) . .
C14 C10 C11 C12 178.19(19) . .
C10 C11 C12 C7 3.0(3) . .
C10 C11 C12 C15 -172.34(18) . .
C8 C7 C12 C11 -4.8(3) . .
C6 C7 C12 C11 177.91(17) . .
C8 C7 C12 C15 170.52(17) . .
C6 C7 C12 C15 -6.8(3) . .
C1 C2 C16 C21 -80.3(2) . .
C3 C2 C16 C21 96.3(2) . .
C1 C2 C16 C17 109.1(2) . .
C3 C2 C16 C17 -74.3(2) . .
C21 C16 C17 C18 -0.6(3) . .
C2 C16 C17 C18 170.01(16) . .
C21 C16 C17 C22 -179.66(17) . .
C2 C16 C17 C22 -9.1(3) . .
C16 C17 C18 C19 -0.3(3) . .
C22 C17 C18 C19 178.76(18) . .
C17 C18 C19 C20 0.9(3) . .
C17 C18 C19 C23 -178.39(18) . .
C18 C19 C20 C21 -0.5(3) . .
C23 C19 C20 C21 178.74(18) . .
C19 C20 C21 C16 -0.3(3) . .
C19 C20 C21 C24 -178.18(18) . .
C17 C16 C21 C20 0.9(3) . .
C2 C16 C21 C20 -169.81(16) . .
C17 C16 C21 C24 178.72(17) . .
C2 C16 C21 C24 8.0(3) . .
P2 N2 C25 C26 -151.59(14) . .
P3 N2 C25 C26 94.09(18) . .
P2 N2 C25 C30 29.2(2) . .
P3 N2 C25 C30 -85.10(19) . .
C30 C25 C26 C27 -2.6(3) . .
N2 C25 C26 C27 178.18(15) . .
C30 C25 C26 C31 176.95(16) . .
N2 C25 C26 C31 -2.3(2) . .
C25 C26 C27 C28 -1.0(3) . .
C31 C26 C27 C28 179.36(17) . .
C26 C27 C28 C29 3.0(3) . .
C27 C28 C29 C30 -1.2(3) . .
C28 C29 C30 C25 -2.4(3) . .
C28 C29 C30 C40 173.27(19) . .
C26 C25 C30 C29 4.3(3) . .
N2 C25 C30 C29 -176.53(16) . .
C26 C25 C30 C40 -171.19(17) . .
N2 C25 C30 C40 8.0(3) . .
C27 C26 C31 C32 -105.21(19) . .
C25 C26 C31 C32 75.2(2) . .
C27 C26 C31 C36 69.3(2) . .
C25 C26 C31 C36 -110.30(19) . .
C36 C31 C32 C33 -0.9(2) . .
C26 C31 C32 C33 173.58(15) . .
C36 C31 C32 C37 -179.08(16) . .
C26 C31 C32 C37 -4.6(2) . .
C31 C32 C33 C34 -1.0(3) . .
C37 C32 C33 C34 177.22(17) . .
C32 C33 C34 C35 1.8(3) . .
C32 C33 C34 C38 -176.77(18) . .
C33 C34 C35 C36 -0.7(3) . .
C38 C34 C35 C36 177.84(18) . .
C34 C35 C36 C31 -1.1(3) . .
C34 C35 C36 C39 177.75(17) . .
C32 C31 C36 C35 1.9(3) . .
C26 C31 C36 C35 -172.61(16) . .
C32 C31 C36 C39 -176.93(16) . .
C26 C31 C36 C39 8.6(2) . .
C29 C30 C40 C41 81.8(2) . .
C25 C30 C40 C41 -102.7(2) . .
C29 C30 C40 C45 -95.6(2) . .
C25 C30 C40 C45 79.8(2) . .
C45 C40 C41 C42 -2.1(3) . .
C30 C40 C41 C42 -179.49(17) . .
C45 C40 C41 C46 178.05(19) . .
C30 C40 C41 C46 0.7(3) . .
C40 C41 C42 C43 0.0(3) . .
C46 C41 C42 C43 179.8(2) . .
C41 C42 C43 C44 1.2(3) . .
C41 C42 C43 C47 179.9(2) . .
C42 C43 C44 C45 -0.1(3) . .
C47 C43 C44 C45 -178.8(2) . .
C43 C44 C45 C40 -2.0(3) . .
C43 C44 C45 C48 174.7(2) . .
C41 C40 C45 C44 3.1(3) . .
C30 C40 C45 C44 -179.46(17) . .
C41 C40 C45 C48 -173.55(18) . .
C30 C40 C45 C48 3.9(3) . .
N1 P1 C49 C50 164.15(14) . .
N1 P1 C49 P3 -12.04(13) . .
N2 P3 C49 C50 141.61(14) . .
P2 P3 C49 C50 -168.89(13) . .
N2 P3 C49 P1 -42.08(12) . .
P2 P3 C49 P1 7.43(11) . .
P1 C49 C50 C53 -119.24(17) . .
P3 C49 C50 C53 57.0(2) . .
P1 C49 C50 C52 122.64(18) . .
P3 C49 C50 C52 -61.1(2) . .
P1 C49 C50 C51 -0.3(2) . .
P3 C49 C50 C51 175.95(16) . .
C56 C54 C55 C56 -1.5(5) 3_767 .
C54 C55 C56 C54 1.6(5) . 3_767
